data_7045319
loop_
_publ_author_name
'Straub, M. D.'
'Hohloch, S.'
'Minasian, S. G.'
'Arnold, J.'

_publ_section_title
;
 Homoleptic U(iii) and U(iv) amidate complexes.
;
_journal_issue 6
_journal_name_full 'Dalton transactions (Cambridge, England : 2003)'
_journal_page_first 1772
_journal_page_last 1776
_journal_paper_doi 10.1039/c7dt04813k
_journal_volume 47
_journal_year 2018
_chemical_formula_sum 'C29 H50 K N O7'
_chemical_formula_weight 563.80
_space_group_crystal_system monoclinic
_space_group_IT_number 14
_space_group_name_Hall '-P 2yn'
_space_group_name_H-M_alt 'P 1 21/n 1'
_symmetry_space_group_name_Hall '-P 2yn'
_symmetry_space_group_name_H-M 'P 1 21/n 1'
_atom_sites_solution_hydrogens geom
_audit_creation_method SHELXL-2014/7
_audit_update_record
;
2018-01-05 deposited with the CCDC.
2018-01-10 downloaded from the CCDC.
;
_cell_angle_alpha 90
_cell_angle_beta 101.007(4)
_cell_angle_gamma 90
_cell_formula_units_Z 4
_cell_length_a 9.692(5)
_cell_length_b 21.888(13)
_cell_length_c 14.814(9)
_cell_measurement_reflns_used 6509
_cell_measurement_temperature 100(2)
_cell_measurement_theta_max 30.41
_cell_measurement_theta_min 2.53
_cell_volume 3085(3)
_computing_cell_refinement 'SAINT V8.37A Bruker, Madison WI'
_computing_data_collection 'Bruker APEX3 Bruker, Madison WI'
_computing_data_reduction 'SAINT V8.37A Bruker, Madison WI'
_computing_publication_material WinGX
_computing_structure_refinement 'SHELXL-2014/7 (Sheldrick, 2014)'
_computing_structure_solution 'SHELXT 2014/4 Bruker, Madison WI'
_diffrn_ambient_temperature 100(2)
_diffrn_measured_fraction_theta_full 0.999
_diffrn_measured_fraction_theta_max 0.997
_diffrn_measurement_device_type
'Synchrotron (ALS station 11.3.1) equipped with Bruker D8 goniometer and Photon 100 detector'
_diffrn_measurement_method 'omega phi scans, shutterless'
_diffrn_radiation_type synchrotron
_diffrn_radiation_wavelength 0.7749
_diffrn_reflns_av_R_equivalents 0.0254
_diffrn_reflns_av_unetI/netI 0.0195
_diffrn_reflns_Laue_measured_fraction_full 0.999
_diffrn_reflns_Laue_measured_fraction_max 0.997
_diffrn_reflns_limit_h_max 12
_diffrn_reflns_limit_h_min -12
_diffrn_reflns_limit_k_max 28
_diffrn_reflns_limit_k_min -28
_diffrn_reflns_limit_l_max 19
_diffrn_reflns_limit_l_min -19
_diffrn_reflns_number 32500
_diffrn_reflns_point_group_measured_fraction_full 0.999
_diffrn_reflns_point_group_measured_fraction_max 0.997
_diffrn_reflns_theta_full 27.706
_diffrn_reflns_theta_max 30.411
_diffrn_reflns_theta_min 2.534
_diffrn_source 'Advanced light source, station 11.3.1'
_exptl_absorpt_coefficient_mu 0.268
_exptl_absorpt_correction_T_max 0.746
_exptl_absorpt_correction_T_min 0.623
_exptl_absorpt_correction_type multi-scan
_exptl_absorpt_process_details 'SADABS-2014/5 - Bruker AXS, Madison WI'
_exptl_crystal_colour colourless
_exptl_crystal_density_diffrn 1.214
_exptl_crystal_description block
_exptl_crystal_F_000 1224
_exptl_crystal_size_max 0.19
_exptl_crystal_size_mid 0.17
_exptl_crystal_size_min 0.12
_refine_diff_density_max 0.342
_refine_diff_density_min -0.288
_refine_diff_density_rms 0.044
_refine_ls_extinction_coef 0.0073(5)
_refine_ls_extinction_expression Fc^*^=kFc[1+0.001xFc^2^\l^3^/sin(2\q)]^-1/4^
_refine_ls_extinction_method 'SHELXL-2014/7 (Sheldrick 2014'
_refine_ls_goodness_of_fit_ref 1.049
_refine_ls_hydrogen_treatment constr
_refine_ls_matrix_type full
_refine_ls_number_parameters 344
_refine_ls_number_reflns 7183
_refine_ls_number_restraints 0
_refine_ls_restrained_S_all 1.049
_refine_ls_R_factor_all 0.0336
_refine_ls_R_factor_gt 0.0300
_refine_ls_shift/su_max 0.002
_refine_ls_shift/su_mean 0.000
_refine_ls_structure_factor_coef Fsqd
_refine_ls_weighting_details 'w=1/[\s^2^(Fo^2^)+(0.0388P)^2^+1.0597P] where P=(Fo^2^+2Fc^2^)/3'
_refine_ls_weighting_scheme calc
_refine_ls_wR_factor_gt 0.0785
_refine_ls_wR_factor_ref 0.0814
_reflns_Friedel_coverage 0.000
_reflns_number_gt 6509
_reflns_number_total 7183
_reflns_threshold_expression 'I > 2\s(I)'
_cod_data_source_file c7dt04813k2.cif
_cod_data_source_block K(TDA)
_cod_depositor_comments 'Adding full bibliography for 7045319--7045321.cif.'
_cod_database_code 7045319
_shelx_shelxl_version_number 2014/7
_shelx_space_group_comment
;
The symmetry employed for this shelxl refinement is uniquely defined
by the following loop, which should always be used as a source of
symmetry information in preference to the above space-group names.
They are only intended as comments.
;

loop_
_space_group_symop_operation_xyz
'x, y, z'
'-x+1/2, y+1/2, -z+1/2'
'-x, -y, -z'
'x-1/2, -y-1/2, z-1/2'

loop_
_atom_site_label
_atom_site_type_symbol
_atom_site_fract_x
_atom_site_fract_y
_atom_site_fract_z
_atom_site_U_iso_or_equiv
_atom_site_adp_type
_atom_site_occupancy
_atom_site_site_symmetry_order
_atom_site_calc_flag
_atom_site_refinement_flags_posn
_atom_site_refinement_flags_adp
K1 K 0.46063(2) 0.58655(2) 0.16559(2) 0.01865(7) Uani 1 1 d . .
O1 O 0.39028(7) 0.61439(3) 0.31789(5) 0.01603(14) Uani 1 1 d . .
O103 O 0.69548(8) 0.54111(4) 0.08614(5) 0.02027(16) Uani 1 1 d . .
O105 O 0.27901(8) 0.47956(3) 0.20544(5) 0.01975(15) Uani 1 1 d . .
O104 O 0.54953(8) 0.46828(3) 0.18415(5) 0.01951(15) Uani 1 1 d . .
O106 O 0.11528(8) 0.57314(3) 0.09525(5) 0.02180(16) Uani 1 1 d . .
O100 O 0.29545(8) 0.67088(3) 0.06618(5) 0.02086(16) Uani 1 1 d . .
O102 O 0.54377(8) 0.64510(3) 0.00908(5) 0.02128(16) Uani 1 1 d . .
N1 N 0.51856(8) 0.68654(4) 0.41191(5) 0.01339(16) Uani 1 1 d . .
C1 C 0.42032(9) 0.64574(4) 0.39146(6) 0.01238(17) Uani 1 1 d . .
C6 C 0.60590(10) 0.69964(4) 0.34950(6) 0.01324(18) Uani 1 1 d . .
C7 C 0.71988(10) 0.66146(4) 0.34180(6) 0.01458(18) Uani 1 1 d . .
C11 C 0.58750(10) 0.75570(4) 0.30199(6) 0.01531(18) Uani 1 1 d . .
C2 C 0.32910(11) 0.63563(5) 0.46370(7) 0.01724(19) Uani 1 1 d . .
C12 C 0.73724(10) 0.60099(4) 0.39251(7) 0.01629(19) Uani 1 1 d . .
H12 H 0.6433 0.5832 0.3875 0.020 Uiso 1 1 calc R U
C15 C 0.46063(10) 0.79415(4) 0.30975(7) 0.01707(19) Uani 1 1 d . .
H15 H 0.4437 0.7889 0.3724 0.020 Uiso 1 1 calc R U
C8 C 0.81630(10) 0.68155(5) 0.28977(7) 0.0185(2) Uani 1 1 d . .
H8 H 0.8927 0.6569 0.2849 0.022 Uiso 1 1 calc R U
C108 C 0.16558(11) 0.51056(5) 0.23384(7) 0.0204(2) Uani 1 1 d . .
H10A H 0.1997 0.5467 0.2691 0.024 Uiso 1 1 calc R U
H10B H 0.1209 0.4840 0.2722 0.024 Uiso 1 1 calc R U
C9 C 0.80099(11) 0.73731(5) 0.24520(7) 0.0216(2) Uani 1 1 d . .
H9 H 0.8675 0.7503 0.2117 0.026 Uiso 1 1 calc R U
C10 C 0.68625(11) 0.77367(5) 0.25073(7) 0.0195(2) Uani 1 1 d . .
H10 H 0.6751 0.8108 0.2196 0.023 Uiso 1 1 calc R U
C103 C 0.72552(11) 0.57354(6) 0.00905(7) 0.0252(2) Uani 1 1 d . .
H10C H 0.6698 0.5572 -0.0472 0.030 Uiso 1 1 calc R U
H10D H 0.8241 0.5690 0.0060 0.030 Uiso 1 1 calc R U
C105 C 0.67072(11) 0.44491(5) 0.15548(7) 0.0218(2) Uani 1 1 d . .
H10E H 0.6603 0.4014 0.1440 0.026 Uiso 1 1 calc R U
H10F H 0.7530 0.4514 0.2032 0.026 Uiso 1 1 calc R U
C107 C 0.38280(12) 0.46028(5) 0.28069(7) 0.0224(2) Uani 1 1 d . .
H10G H 0.3417 0.4332 0.3201 0.027 Uiso 1 1 calc R U
H10H H 0.4223 0.4953 0.3167 0.027 Uiso 1 1 calc R U
C109 C 0.06268(11) 0.52827(5) 0.14916(8) 0.0228(2) Uani 1 1 d . .
H10I H 0.0370 0.4921 0.1118 0.027 Uiso 1 1 calc R U
H10J H -0.0218 0.5438 0.1671 0.027 Uiso 1 1 calc R U
C104 C 0.68772(11) 0.47728(5) 0.06962(7) 0.0223(2) Uani 1 1 d . .
H10K H 0.7727 0.4634 0.0505 0.027 Uiso 1 1 calc R U
H10L H 0.6085 0.4682 0.0207 0.027 Uiso 1 1 calc R U
C100 C 0.34513(13) 0.70892(5) 0.00179(7) 0.0256(2) Uani 1 1 d . .
H10M H 0.3142 0.7506 0.0078 0.031 Uiso 1 1 calc R U
H10N H 0.3077 0.6951 -0.0603 0.031 Uiso 1 1 calc R U
C13 C 0.82636(12) 0.55508(5) 0.35147(8) 0.0234(2) Uani 1 1 d . .
H13A H 0.8336 0.5179 0.3863 0.035 Uiso 1 1 calc R U
H13B H 0.7831 0.5468 0.2888 0.035 Uiso 1 1 calc R U
H13C H 0.9186 0.5717 0.3534 0.035 Uiso 1 1 calc R U
C14 C 0.79662(12) 0.61013(5) 0.49494(7) 0.0218(2) Uani 1 1 d . .
H14A H 0.8065 0.5712 0.5253 0.033 Uiso 1 1 calc R U
H14B H 0.8869 0.6296 0.5023 0.033 Uiso 1 1 calc R U
H14C H 0.7338 0.6354 0.5215 0.033 Uiso 1 1 calc R U
C102 C 0.69162(12) 0.63931(6) 0.01866(8) 0.0264(2) Uani 1 1 d . .
H10O H 0.7378 0.6543 0.0784 0.032 Uiso 1 1 calc R U
H10P H 0.7243 0.6631 -0.0283 0.032 Uiso 1 1 calc R U
C106 C 0.49508(12) 0.42765(5) 0.24293(7) 0.0239(2) Uani 1 1 d . .
H10Q H 0.5694 0.4146 0.2927 0.029 Uiso 1 1 calc R U
H10R H 0.4562 0.3917 0.2089 0.029 Uiso 1 1 calc R U
C16 C 0.32976(11) 0.77129(5) 0.24445(8) 0.0250(2) Uani 1 1 d . .
H16A H 0.2508 0.7964 0.2506 0.038 Uiso 1 1 calc R U
H16B H 0.3447 0.7734 0.1823 0.038 Uiso 1 1 calc R U
H16C H 0.3114 0.7298 0.2593 0.038 Uiso 1 1 calc R U
C5 C 0.37310(12) 0.67571(5) 0.54811(7) 0.0223(2) Uani 1 1 d . .
H5A H 0.3672 0.7179 0.5300 0.033 Uiso 1 1 calc R U
H5B H 0.3119 0.6684 0.5908 0.033 Uiso 1 1 calc R U
H5C H 0.4681 0.6662 0.5768 0.033 Uiso 1 1 calc R U
C101 C 0.50148(13) 0.70634(5) 0.01973(8) 0.0274(2) Uani 1 1 d . .
H10S H 0.5374 0.7327 -0.0231 0.033 Uiso 1 1 calc R U
H10T H 0.5389 0.7204 0.0817 0.033 Uiso 1 1 calc R U
C17 C 0.47940(13) 0.86217(5) 0.29535(9) 0.0274(2) Uani 1 1 d . .
H17A H 0.3949 0.8834 0.3013 0.041 Uiso 1 1 calc R U
H17B H 0.5563 0.8771 0.3406 0.041 Uiso 1 1 calc R U
H17C H 0.4989 0.8690 0.2350 0.041 Uiso 1 1 calc R U
C110 C 0.10377(11) 0.63372(5) 0.12789(8) 0.0239(2) Uani 1 1 d . .
H11A H 0.1631 0.6385 0.1881 0.029 Uiso 1 1 calc R U
H11B H 0.0074 0.6421 0.1333 0.029 Uiso 1 1 calc R U
C111 C 0.14877(12) 0.67699(5) 0.06125(8) 0.0259(2) Uani 1 1 d . .
H11C H 0.0992 0.6679 -0.0006 0.031 Uiso 1 1 calc R U
H11D H 0.1266 0.7186 0.0761 0.031 Uiso 1 1 calc R U
C4 C 0.33846(16) 0.56886(5) 0.49222(8) 0.0336(3) Uani 1 1 d . .
H4A H 0.3107 0.5436 0.4389 0.050 Uiso 1 1 calc R U
H4B H 0.4334 0.5593 0.5209 0.050 Uiso 1 1 calc R U
H4C H 0.2772 0.5615 0.5349 0.050 Uiso 1 1 calc R U
C3 C 0.17819(12) 0.65178(7) 0.41864(9) 0.0341(3) Uani 1 1 d . .
H3A H 0.1735 0.6940 0.4009 0.051 Uiso 1 1 calc R U
H3B H 0.1492 0.6267 0.3652 0.051 Uiso 1 1 calc R U
H3C H 0.1171 0.6447 0.4615 0.051 Uiso 1 1 calc R U

loop_
_atom_site_aniso_label
_atom_site_aniso_U_11
_atom_site_aniso_U_22
_atom_site_aniso_U_33
_atom_site_aniso_U_23
_atom_site_aniso_U_13
_atom_site_aniso_U_12
K1 0.02495(12) 0.01911(11) 0.01302(11) 0.00211(7) 0.00646(8) 0.00822(8)
O1 0.0169(3) 0.0181(3) 0.0137(3) -0.0050(3) 0.0045(3) -0.0041(3)
O103 0.0201(4) 0.0260(4) 0.0152(3) -0.0052(3) 0.0046(3) 0.0011(3)
O105 0.0202(4) 0.0235(4) 0.0164(3) -0.0028(3) 0.0055(3) -0.0001(3)
O104 0.0200(3) 0.0182(3) 0.0210(4) 0.0011(3) 0.0056(3) 0.0068(3)
O106 0.0210(4) 0.0213(4) 0.0238(4) -0.0058(3) 0.0060(3) 0.0012(3)
O100 0.0213(4) 0.0192(4) 0.0204(4) 0.0052(3) -0.0001(3) 0.0053(3)
O102 0.0220(4) 0.0197(4) 0.0220(4) 0.0002(3) 0.0036(3) -0.0039(3)
N1 0.0146(4) 0.0135(4) 0.0128(4) -0.0011(3) 0.0043(3) -0.0021(3)
C1 0.0123(4) 0.0123(4) 0.0128(4) -0.0004(3) 0.0032(3) 0.0010(3)
C6 0.0134(4) 0.0151(4) 0.0109(4) -0.0023(3) 0.0015(3) -0.0050(3)
C7 0.0146(4) 0.0160(4) 0.0128(4) -0.0007(3) 0.0019(3) -0.0032(3)
C11 0.0158(4) 0.0163(4) 0.0127(4) -0.0008(3) -0.0002(3) -0.0034(3)
C2 0.0193(5) 0.0176(5) 0.0172(4) -0.0051(4) 0.0094(4) -0.0054(4)
C12 0.0160(4) 0.0147(4) 0.0190(5) 0.0005(4) 0.0055(4) -0.0012(3)
C15 0.0181(5) 0.0144(4) 0.0177(4) 0.0002(3) 0.0010(4) -0.0012(4)
C8 0.0155(4) 0.0240(5) 0.0167(4) 0.0011(4) 0.0047(4) -0.0010(4)
C108 0.0199(5) 0.0223(5) 0.0215(5) -0.0072(4) 0.0104(4) -0.0061(4)
C9 0.0196(5) 0.0285(5) 0.0181(5) 0.0052(4) 0.0068(4) -0.0045(4)
C10 0.0224(5) 0.0195(5) 0.0160(4) 0.0047(4) 0.0025(4) -0.0038(4)
C103 0.0193(5) 0.0405(6) 0.0169(5) -0.0029(4) 0.0065(4) -0.0015(4)
C105 0.0175(5) 0.0214(5) 0.0250(5) -0.0070(4) 0.0003(4) 0.0078(4)
C107 0.0306(6) 0.0215(5) 0.0156(5) 0.0030(4) 0.0055(4) -0.0001(4)
C109 0.0158(5) 0.0265(5) 0.0275(5) -0.0090(4) 0.0071(4) -0.0057(4)
C104 0.0168(5) 0.0284(5) 0.0214(5) -0.0117(4) 0.0032(4) 0.0030(4)
C100 0.0412(6) 0.0161(5) 0.0186(5) 0.0053(4) 0.0032(4) 0.0061(4)
C13 0.0245(5) 0.0178(5) 0.0300(6) -0.0014(4) 0.0104(4) 0.0006(4)
C14 0.0249(5) 0.0215(5) 0.0191(5) 0.0044(4) 0.0046(4) 0.0017(4)
C102 0.0227(5) 0.0352(6) 0.0220(5) -0.0003(4) 0.0061(4) -0.0097(4)
C106 0.0328(6) 0.0183(5) 0.0204(5) 0.0041(4) 0.0042(4) 0.0052(4)
C16 0.0204(5) 0.0242(5) 0.0269(5) -0.0037(4) -0.0044(4) 0.0021(4)
C5 0.0299(5) 0.0225(5) 0.0175(5) -0.0067(4) 0.0122(4) -0.0064(4)
C101 0.0406(7) 0.0162(5) 0.0265(5) 0.0015(4) 0.0088(5) -0.0068(4)
C17 0.0298(6) 0.0162(5) 0.0366(6) 0.0029(4) 0.0072(5) -0.0002(4)
C110 0.0166(5) 0.0239(5) 0.0303(6) -0.0096(4) 0.0025(4) 0.0044(4)
C111 0.0214(5) 0.0228(5) 0.0297(6) -0.0015(4) -0.0051(4) 0.0091(4)
C4 0.0626(9) 0.0196(5) 0.0248(6) -0.0029(4) 0.0243(6) -0.0130(5)
C3 0.0173(5) 0.0524(8) 0.0352(6) -0.0171(6) 0.0116(5) -0.0027(5)

loop_
_atom_type_symbol
_atom_type_description
_atom_type_scat_dispersion_real
_atom_type_scat_dispersion_imag
_atom_type_scat_source
C C 0.0040 0.0020 'International Tables Vol C Tables 4.2.6.8 and 6.1.1.4'
H H 0.0000 0.0000 'International Tables Vol C Tables 4.2.6.8 and 6.1.1.4'
N N 0.0076 0.0040 'International Tables Vol C Tables 4.2.6.8 and 6.1.1.4'
O O 0.0132 0.0074 'International Tables Vol C Tables 4.2.6.8 and 6.1.1.4'
K K 0.2261 0.2966 'International Tables Vol C Tables 4.2.6.8 and 6.1.1.4'

loop_
_geom_angle_atom_site_label_1
_geom_angle_atom_site_label_2
_geom_angle_atom_site_label_3
_geom_angle
O1 K1 O100 95.08(4)
O1 K1 O104 105.68(3)
O100 K1 O104 148.26(3)
O1 K1 O102 139.87(4)
O100 K1 O102 59.03(4)
O104 K1 O102 111.73(3)
O1 K1 O103 142.71(2)
O100 K1 O103 116.10(4)
O104 K1 O103 57.52(2)
O102 K1 O103 58.13(3)
O1 K1 O105 75.59(3)
O100 K1 O105 109.10(5)
O104 K1 O105 55.60(4)
O102 K1 O105 138.85(2)
O103 K1 O105 109.76(4)
O1 K1 O106 82.83(3)
O100 K1 O106 55.29(3)
O104 K1 O106 103.16(3)
O102 K1 O106 101.87(3)
O103 K1 O106 131.11(4)
O105 K1 O106 53.82(3)
O1 K1 C107 68.23(4)
O100 K1 C107 131.69(4)
O104 K1 C107 43.53(3)
O102 K1 C107 151.89(2)
O103 K1 C107 100.89(4)
O105 K1 C107 24.54(3)
O106 K1 C107 77.25(3)
O1 K1 C101 116.86(4)
O100 K1 C101 42.87(4)
O104 K1 C101 135.19(3)
O102 K1 C101 23.65(3)
O103 K1 C101 79.42(4)
O105 K1 C101 147.00(3)
O106 K1 C101 95.70(3)
C107 K1 C101 171.01(3)
C1 O1 K1 146.00(6)
C104 O103 C103 111.45(8)
C104 O103 K1 112.60(6)
C103 O103 K1 116.58(7)
C107 O105 C108 112.49(9)
C107 O105 K1 91.81(6)
C108 O105 K1 101.41(7)
C106 O104 C105 112.64(8)
C106 O104 K1 120.73(6)
C105 O104 K1 125.18(6)
C109 O106 C110 113.16(9)
C109 O106 K1 109.44(6)
C110 O106 K1 87.17(5)
C111 O100 C100 112.11(8)
C111 O100 K1 125.43(7)
C100 O100 K1 121.88(7)
C102 O102 C101 112.38(9)
C102 O102 K1 108.10(6)
C101 O102 K1 101.45(6)
C1 N1 C6 119.78(8)
O1 C1 N1 127.43(9)
O1 C1 C2 116.92(9)
N1 C1 C2 115.63(8)
N1 C6 C7 121.06(9)
N1 C6 C11 118.32(9)
C7 C6 C11 120.22(9)
C8 C7 C6 118.55(9)
C8 C7 C12 121.87(9)
C6 C7 C12 119.55(9)
C10 C11 C6 119.05(9)
C10 C11 C15 122.66(9)
C6 C11 C15 118.29(9)
C4 C2 C5 109.51(10)
C4 C2 C3 110.20(10)
C5 C2 C3 108.69(9)
C4 C2 C1 108.80(8)
C5 C2 C1 112.54(9)
C3 C2 C1 107.09(9)
C7 C12 C13 113.30(9)
C7 C12 C14 111.27(8)
C13 C12 C14 110.31(9)
C7 C12 H12 107.2
C13 C12 H12 107.2
C14 C12 H12 107.2
C11 C15 C17 114.43(9)
C11 C15 C16 111.03(9)
C17 C15 C16 109.86(9)
C11 C15 H15 107.0
C17 C15 H15 107.0
C16 C15 H15 107.0
C9 C8 C7 121.44(10)
C9 C8 H8 119.3
C7 C8 H8 119.3
O105 C108 C109 107.74(9)
O105 C108 H10A 110.2
C109 C108 H10A 110.2
O105 C108 H10B 110.2
C109 C108 H10B 110.2
H10A C108 H10B 108.5
C8 C9 C10 119.61(10)
C8 C9 H9 120.2
C10 C9 H9 120.2
C9 C10 C11 121.07(10)
C9 C10 H10 119.5
C11 C10 H10 119.5
O103 C103 C102 108.85(9)
O103 C103 H10C 109.9
C102 C103 H10C 109.9
O103 C103 H10D 109.9
C102 C103 H10D 109.9
H10C C103 H10D 108.3
O104 C105 C104 108.46(9)
O104 C105 H10E 110.0
C104 C105 H10E 110.0
O104 C105 H10F 110.0
C104 C105 H10F 110.0
H10E C105 H10F 108.4
O105 C107 C106 107.81(9)
O105 C107 K1 63.65(6)
C106 C107 K1 87.35(7)
O105 C107 H10G 110.1
C106 C107 H10G 110.1
K1 C107 H10G 162.4
O105 C107 H10H 110.1
C106 C107 H10H 110.1
K1 C107 H10H 62.2
H10G C107 H10H 108.5
O106 C109 C108 113.39(9)
O106 C109 H10I 108.9
C108 C109 H10I 108.9
O106 C109 H10J 108.9
C108 C109 H10J 108.9
H10I C109 H10J 107.7
O103 C104 C105 109.36(9)
O103 C104 H10K 109.8
C105 C104 H10K 109.8
O103 C104 H10L 109.8
C105 C104 H10L 109.8
H10K C104 H10L 108.3
O100 C100 C101 108.80(9)
O100 C100 H10M 109.9
C101 C100 H10M 109.9
O100 C100 H10N 109.9
C101 C100 H10N 109.9
H10M C100 H10N 108.3
C12 C13 H13A 109.5
C12 C13 H13B 109.5
H13A C13 H13B 109.5
C12 C13 H13C 109.5
H13A C13 H13C 109.5
H13B C13 H13C 109.5
C12 C14 H14A 109.5
C12 C14 H14B 109.5
H14A C14 H14B 109.5
C12 C14 H14C 109.5
H14A C14 H14C 109.5
H14B C14 H14C 109.5
O102 C102 C103 108.29(9)
O102 C102 H10O 110.0
C103 C102 H10O 110.0
O102 C102 H10P 110.0
C103 C102 H10P 110.0
H10O C102 H10P 108.4
O104 C106 C107 108.25(9)
O104 C106 H10Q 110.0
C107 C106 H10Q 110.0
O104 C106 H10R 110.0
C107 C106 H10R 110.0
H10Q C106 H10R 108.4
C15 C16 H16A 109.5
C15 C16 H16B 109.5
H16A C16 H16B 109.5
C15 C16 H16C 109.5
H16A C16 H16C 109.5
H16B C16 H16C 109.5
C2 C5 H5A 109.5
C2 C5 H5B 109.5
H5A C5 H5B 109.5
C2 C5 H5C 109.5
H5A C5 H5C 109.5
H5B C5 H5C 109.5
O102 C101 C100 108.77(9)
O102 C101 K1 54.90(6)
C100 C101 K1 84.64(6)
O102 C101 H10S 109.9
C100 C101 H10S 109.9
K1 C101 H10S 162.7
O102 C101 H10T 109.9
C100 C101 H10T 109.9
K1 C101 H10T 73.6
H10S C101 H10T 108.3
C15 C17 H17A 109.5
C15 C17 H17B 109.5
H17A C17 H17B 109.5
C15 C17 H17C 109.5
H17A C17 H17C 109.5
H17B C17 H17C 109.5
O106 C110 C111 108.35(10)
O106 C110 H11A 110.0
C111 C110 H11A 110.0
O106 C110 H11B 110.0
C111 C110 H11B 110.0
H11A C110 H11B 108.4
O100 C111 C110 108.86(9)
O100 C111 H11C 109.9
C110 C111 H11C 109.9
O100 C111 H11D 109.9
C110 C111 H11D 109.9
H11C C111 H11D 108.3
C2 C4 H4A 109.5
C2 C4 H4B 109.5
H4A C4 H4B 109.5
C2 C4 H4C 109.5
H4A C4 H4C 109.5
H4B C4 H4C 109.5
C2 C3 H3A 109.5
C2 C3 H3B 109.5
H3A C3 H3B 109.5
C2 C3 H3C 109.5
H3A C3 H3C 109.5
H3B C3 H3C 109.5

loop_
_geom_bond_atom_site_label_1
_geom_bond_atom_site_label_2
_geom_bond_distance
K1 O1 2.5523(14)
K1 O100 2.6905(12)
K1 O104 2.7257(16)
K1 O102 2.8949(14)
K1 O103 2.9290(14)
K1 O105 3.0543(14)
K1 O106 3.3232(19)
K1 C107 3.4068(18)
K1 C101 3.4679(18)
O1 C1 1.2737(13)
O103 C104 1.4179(15)
O103 C103 1.4213(14)
O105 C107 1.4157(14)
O105 C108 1.4221(13)
O104 C106 1.4153(14)
O104 C105 1.4185(13)
O106 C109 1.4205(14)
O106 C110 1.4231(14)
O100 C111 1.4158(15)
O100 C100 1.4179(14)
O102 C102 1.4184(15)
O102 C101 1.4193(15)
N1 C1 1.2984(13)
N1 C6 1.3973(13)
C1 C2 1.5288(14)
C6 C7 1.4072(15)
C6 C11 1.4087(15)
C7 C8 1.3913(14)
C7 C12 1.5153(15)
C11 C10 1.3874(15)
C11 C15 1.5125(15)
C2 C4 1.5191(17)
C2 C5 1.5204(15)
C2 C3 1.5287(17)
C12 C13 1.5251(15)
C12 C14 1.5298(16)
C12 H12 0.9800
C15 C17 1.5198(16)
C15 C16 1.5253(15)
C15 H15 0.9800
C8 C9 1.3822(16)
C8 H8 0.9300
C108 C109 1.4969(17)
C108 H10A 0.9700
C108 H10B 0.9700
C9 C10 1.3826(16)
C9 H9 0.9300
C10 H10 0.9300
C103 C102 1.4895(19)
C103 H10C 0.9700
C103 H10D 0.9700
C105 C104 1.4923(17)
C105 H10E 0.9700
C105 H10F 0.9700
C107 C106 1.4967(16)
C107 H10G 0.9700
C107 H10H 0.9700
C109 H10I 0.9700
C109 H10J 0.9700
C104 H10K 0.9700
C104 H10L 0.9700
C100 C101 1.4887(19)
C100 H10M 0.9700
C100 H10N 0.9700
C13 H13A 0.9600
C13 H13B 0.9600
C13 H13C 0.9600
C14 H14A 0.9600
C14 H14B 0.9600
C14 H14C 0.9600
C102 H10O 0.9700
C102 H10P 0.9700
C106 H10Q 0.9700
C106 H10R 0.9700
C16 H16A 0.9600
C16 H16B 0.9600
C16 H16C 0.9600
C5 H5A 0.9600
C5 H5B 0.9600
C5 H5C 0.9600
C101 H10S 0.9700
C101 H10T 0.9700
C17 H17A 0.9600
C17 H17B 0.9600
C17 H17C 0.9600
C110 C111 1.4921(18)
C110 H11A 0.9700
C110 H11B 0.9700
C111 H11C 0.9700
C111 H11D 0.9700
C4 H4A 0.9600
C4 H4B 0.9600
C4 H4C 0.9600
C3 H3A 0.9600
C3 H3B 0.9600
C3 H3C 0.9600
